data_4315488
loop_
_publ_author_name
'Wen-Fu Fu'
'Lin-Fang Jia'
'Wei-Hua Mu'
'Xin Gan'
'Jia-Bing Zhang'
'Ping-Hua Liu'
'Qian-Yong Cao'
'Gui-Ju Zhang'
'Li Quan'
'Xiao-Jun Lv'
'Quan-Qing Xu'

_publ_section_title
;
 Synthesis, Characterization, Photoinduced Isomerization, and
 Spectroscopic Properties of Vinyl-1,8-naphthyridine Derivatives and Their
 Copper(I) Complexes
;
_journal_name_full 'Inorganic Chemistry'
_journal_page_first 4524
_journal_page_last 4533
_journal_paper_doi 10.1021/ic100094y
_journal_volume 49
_journal_year 2010
_chemical_formula_sum 'C47 H45 B2 Cl4 Cu2 F8 N5 O2 P2'
_chemical_formula_weight 1216.32
_chemical_name_systematic
; 
 ? 
;
_space_group_IT_number 2
_symmetry_cell_setting triclinic
_symmetry_space_group_name_Hall '-P 1'
_symmetry_space_group_name_H-M 'P -1'
_atom_sites_solution_hydrogens geom
_atom_sites_solution_primary direct
_atom_sites_solution_secondary difmap
_audit_creation_method SHELXL-97
_cell_angle_alpha 80.844(3)
_cell_angle_beta 88.464(3)
_cell_angle_gamma 85.300(3)
_cell_formula_units_Z 2
_cell_length_a 12.133(2)
_cell_length_b 14.930(3)
_cell_length_c 14.932(3)
_cell_measurement_reflns_used 2063
_cell_measurement_temperature 293(2)
_cell_measurement_theta_max 24.56
_cell_measurement_theta_min 2.89
_cell_volume 2661.2(9)
_computing_cell_refinement 'Bruker SMART'
_computing_data_collection 'Bruker SMART'
_computing_data_reduction 'Bruker SAINT'
_computing_molecular_graphics 'Bruker SHELXTL'
_computing_publication_material 'Bruker SHELXTL'
_computing_structure_refinement 'SHELXL-97 (Sheldrick, 1997)'
_computing_structure_solution 'SHELXS-97 (Sheldrick, 1990)'
_diffrn_ambient_temperature 293(2)
_diffrn_measured_fraction_theta_full 0.996
_diffrn_measured_fraction_theta_max 0.988
_diffrn_measurement_device_type 'CCD area detector'
_diffrn_measurement_method 'phi and omega scans'
_diffrn_radiation_monochromator graphite
_diffrn_radiation_source 'fine-focus sealed tube'
_diffrn_radiation_type MoK\a
_diffrn_radiation_wavelength 0.71073
_diffrn_reflns_av_R_equivalents 0.0258
_diffrn_reflns_av_sigmaI/netI 0.0641
_diffrn_reflns_limit_h_max 14
_diffrn_reflns_limit_h_min -15
_diffrn_reflns_limit_k_max 18
_diffrn_reflns_limit_k_min -11
_diffrn_reflns_limit_l_max 18
_diffrn_reflns_limit_l_min -18
_diffrn_reflns_number 15515
_diffrn_reflns_theta_full 25.00
_diffrn_reflns_theta_max 26.41
_diffrn_reflns_theta_min 1.38
_exptl_absorpt_coefficient_mu 1.131
_exptl_absorpt_correction_T_max 1.000000
_exptl_absorpt_correction_T_min 0.799469
_exptl_absorpt_correction_type multi-scan
_exptl_absorpt_process_details SADABS
_exptl_crystal_density_diffrn 1.518
_exptl_crystal_density_meas ?
_exptl_crystal_density_method 'not measured'
_exptl_crystal_F_000 1232
_exptl_crystal_size_max 0.28
_exptl_crystal_size_mid 0.22
_exptl_crystal_size_min 0.16
_refine_diff_density_max 0.791
_refine_diff_density_min -0.513
_refine_diff_density_rms 0.071
_refine_ls_extinction_method none
_refine_ls_goodness_of_fit_ref 1.002
_refine_ls_hydrogen_treatment constr
_refine_ls_matrix_type full
_refine_ls_number_parameters 729
_refine_ls_number_reflns 10785
_refine_ls_number_restraints 184
_refine_ls_restrained_S_all 1.056
_refine_ls_R_factor_all 0.1189
_refine_ls_R_factor_gt 0.0574
_refine_ls_shift/su_max 0.003
_refine_ls_shift/su_mean 0.000
_refine_ls_structure_factor_coef Fsqd
_refine_ls_weighting_details 'calc w=1/[\s^2^(Fo^2^)+(0.0824P)^2^+2.8295P] where P=(Fo^2^+2Fc^2^)/3'
_refine_ls_weighting_scheme calc
_refine_ls_wR_factor_gt 0.1444
_refine_ls_wR_factor_ref 0.1857
_reflns_number_gt 6068
_reflns_number_total 10785
_reflns_threshold_expression >2sigma(I)
_cod_data_source_file ic100094y_si_001_6.cif
_cod_data_source_block 040930e
_cod_depositor_comments
;
The following automatic conversions were performed:

'_symmetry_cell_setting' value 'Triclinic' changed to 'triclinic'
according to the built-in table from CIF Core dictionary named
'cif_core.dic' version 2.4.1 from
2010-06-29.

'_exptl_absorpt_correction_type' value 'MULTI-SCAN'
changed to 'multi-scan' according to the built-in table from CIF Core
dictionary named 'cif_core.dic' version 2.4.1 from 2010-06-29.

Automatic conversion script
Id: cif_fix_values 1646 2011-03-28 12:23:43Z adriana 

The following automatic conversions were performed:

'_exptl_crystal_density_meas' value 'NONE' was changed to '?' - the
value is perceived as not measured.

Automatic conversion script
Id: cif_fix_values 3008 2015-01-20 13:52:24Z robertas 
;
_cod_original_cell_volume 2661.2(8)
_cod_database_code 4315488

loop_
_symmetry_equiv_pos_as_xyz
'x, y, z'
'-x, -y, -z'

loop_
_atom_site_label
_atom_site_type_symbol
_atom_site_fract_x
_atom_site_fract_y
_atom_site_fract_z
_atom_site_U_iso_or_equiv
_atom_site_adp_type
_atom_site_occupancy
_atom_site_symmetry_multiplicity
_atom_site_calc_flag
_atom_site_refinement_flags
_atom_site_disorder_assembly
_atom_site_disorder_group
Cu1 Cu 0.64367(5) 0.37944(4) 0.37902(4) 0.0537(2) Uani 1 1 d . . .
Cu2 Cu 0.55610(5) 0.31380(5) 0.08334(4) 0.0571(2) Uani 1 1 d . . .
P1 P 0.66343(11) 0.25362(9) 0.32297(9) 0.0454(3) Uani 1 1 d . . .
P2 P 0.71405(10) 0.34368(9) 0.13058(9) 0.0462(3) Uani 1 1 d . . .
N1 N 0.7527(4) 0.4978(3) 0.5181(3) 0.0581(11) Uani 1 1 d . . .
H1 H 0.7881 0.5319 0.5466 0.070 Uiso 1 1 calc R . .
N2 N 0.6084(3) 0.5016(3) 0.4140(3) 0.0444(9) Uani 1 1 d . . .
N3 N 0.4705(3) 0.5050(3) 0.3119(3) 0.0471(10) Uani 1 1 d . . .
N4 N 0.3938(3) 0.3093(3) 0.0788(3) 0.0484(10) Uani 1 1 d . . .
N5 N 0.4105(4) 0.1931(3) -0.0142(3) 0.0630(12) Uani 1 1 d . . .
H5 H 0.3768 0.1482 -0.0267 0.076 Uiso 1 1 calc R . .
O1 O 0.7556(4) 0.3535(3) 0.4897(3) 0.0764(12) Uani 1 1 d . . .
O2 O 0.5785(4) 0.2486(4) -0.0277(3) 0.1024(17) Uani 1 1 d . . .
C1 C 0.6625(4) 0.5419(4) 0.4707(3) 0.0497(12) Uani 1 1 d . . .
C2 C 0.6323(5) 0.6316(4) 0.4850(4) 0.0606(15) Uani 1 1 d . . .
H2 H 0.6729 0.6577 0.5247 0.073 Uiso 1 1 calc R . .
C3 C 0.5458(5) 0.6799(4) 0.4420(4) 0.0606(14) Uani 1 1 d . . .
H3 H 0.5248 0.7384 0.4534 0.073 Uiso 1 1 calc R . .
C4 C 0.4866(4) 0.6411(3) 0.3790(3) 0.0500(12) Uani 1 1 d . . .
C5 C 0.5204(4) 0.5509(3) 0.3678(3) 0.0439(11) Uani 1 1 d . . .
C6 C 0.3882(4) 0.5498(4) 0.2620(3) 0.0499(12) Uani 1 1 d . . .
C7 C 0.3499(5) 0.6401(4) 0.2685(4) 0.0614(14) Uani 1 1 d . . .
H7 H 0.2922 0.6686 0.2320 0.074 Uiso 1 1 calc R . .
C8 C 0.3962(5) 0.6862(4) 0.3275(4) 0.0619(15) Uani 1 1 d . . .
C9 C 0.3517(6) 0.7823(4) 0.3391(5) 0.084(2) Uani 1 1 d . . .
H9A H 0.2954 0.8038 0.2951 0.127 Uiso 1 1 calc R . .
H9B H 0.4109 0.8219 0.3303 0.127 Uiso 1 1 calc R . .
H9C H 0.3209 0.7816 0.3990 0.127 Uiso 1 1 calc R . .
C10 C 0.7952(4) 0.4094(4) 0.5272(4) 0.0597(14) Uani 1 1 d . . .
C11 C 0.8916(5) 0.3853(5) 0.5888(4) 0.0775(18) Uani 1 1 d . . .
H11A H 0.9091 0.3206 0.5974 0.116 Uiso 1 1 calc R . .
H11B H 0.8734 0.4041 0.6463 0.116 Uiso 1 1 calc R . .
H11C H 0.9542 0.4156 0.5623 0.116 Uiso 1 1 calc R . .
C12 C 0.3352(4) 0.4994(4) 0.2005(4) 0.0584(14) Uani 1 1 d . . .
H12 H 0.2665 0.5226 0.1773 0.070 Uiso 1 1 calc R . .
C13 C 0.3797(4) 0.4233(4) 0.1764(3) 0.0496(12) Uani 1 1 d . . .
H13 H 0.4515 0.4045 0.1951 0.060 Uiso 1 1 calc R . .
C14 C 0.3261(4) 0.3656(4) 0.1229(3) 0.0500(12) Uani 1 1 d . . .
C15 C 0.2122(4) 0.3638(4) 0.1236(4) 0.0626(15) Uani 1 1 d . . .
H15 H 0.1677 0.4027 0.1547 0.075 Uiso 1 1 calc R . .
C16 C 0.1655(5) 0.3035(5) 0.0775(4) 0.0690(16) Uani 1 1 d . . .
H16 H 0.0892 0.3010 0.0775 0.083 Uiso 1 1 calc R . .
C17 C 0.2318(5) 0.2480(5) 0.0322(4) 0.0680(16) Uani 1 1 d . . .
H17 H 0.2013 0.2075 0.0005 0.082 Uiso 1 1 calc R . .
C18 C 0.3456(4) 0.2519(4) 0.0333(3) 0.0525(13) Uani 1 1 d . . .
C19 C 0.5157(5) 0.1937(5) -0.0440(4) 0.0735(18) Uani 1 1 d . . .
C20 C 0.5514(7) 0.1253(6) -0.1039(5) 0.102(2) Uani 1 1 d . . .
H20A H 0.5177 0.1430 -0.1622 0.153 Uiso 1 1 calc R . .
H20B H 0.5290 0.0667 -0.0770 0.153 Uiso 1 1 calc R . .
H20C H 0.6304 0.1221 -0.1111 0.153 Uiso 1 1 calc R . .
C21 C 0.5433(4) 0.2051(3) 0.2862(3) 0.0477(12) Uani 1 1 d . . .
C22 C 0.4398(5) 0.2335(4) 0.3177(4) 0.0609(14) Uani 1 1 d . . .
H22 H 0.4327 0.2810 0.3515 0.073 Uiso 1 1 calc R . .
C23 C 0.3477(5) 0.1923(5) 0.2993(5) 0.082(2) Uani 1 1 d . . .
H23 H 0.2790 0.2113 0.3220 0.098 Uiso 1 1 calc R . .
C24 C 0.3553(7) 0.1248(5) 0.2492(5) 0.091(2) Uani 1 1 d . . .
H24 H 0.2925 0.0977 0.2364 0.109 Uiso 1 1 calc R . .
C25 C 0.4586(7) 0.0960(4) 0.2165(5) 0.086(2) Uani 1 1 d . . .
H25 H 0.4641 0.0492 0.1818 0.103 Uiso 1 1 calc R . .
C26 C 0.5529(5) 0.1352(4) 0.2345(4) 0.0641(15) Uani 1 1 d . . .
H26 H 0.6214 0.1152 0.2125 0.077 Uiso 1 1 calc R . .
C27 C 0.7255(5) 0.1610(4) 0.4059(4) 0.0570(14) Uani 1 1 d . . .
C28 C 0.6617(6) 0.0950(4) 0.4509(4) 0.082(2) Uani 1 1 d . . .
H28 H 0.5879 0.0953 0.4356 0.099 Uiso 1 1 calc R . .
C29 C 0.7058(9) 0.0285(5) 0.5184(6) 0.115(3) Uani 1 1 d . . .
H29 H 0.6625 -0.0163 0.5474 0.137 Uiso 1 1 calc R . .
C30 C 0.8127(10) 0.0293(6) 0.5417(6) 0.115(3) Uani 1 1 d . . .
H30 H 0.8421 -0.0150 0.5877 0.138 Uiso 1 1 calc R . .
C31 C 0.8783(8) 0.0937(6) 0.4990(5) 0.103(3) Uani 1 1 d . . .
H31 H 0.9520 0.0926 0.5150 0.124 Uiso 1 1 calc R . .
C32 C 0.8335(6) 0.1615(4) 0.4308(4) 0.0756(18) Uani 1 1 d . . .
H32 H 0.8769 0.2066 0.4025 0.091 Uiso 1 1 calc R . .
C33 C 0.7614(4) 0.2590(3) 0.2266(3) 0.0512(12) Uani 1 1 d . . .
H33A H 0.8325 0.2737 0.2459 0.061 Uiso 1 1 calc R . .
H33B H 0.7714 0.1997 0.2075 0.061 Uiso 1 1 calc R . .
C34 C 0.7265(4) 0.4525(3) 0.1665(3) 0.0501(12) Uani 1 1 d . . .
C35 C 0.6477(5) 0.5236(4) 0.1390(4) 0.0694(17) Uani 1 1 d . . .
H35 H 0.5906 0.5151 0.1015 0.083 Uiso 1 1 calc R . .
C36 C 0.6536(8) 0.6075(5) 0.1671(6) 0.095(3) Uani 1 1 d . . .
H36 H 0.6000 0.6546 0.1488 0.114 Uiso 1 1 calc R . .
C37 C 0.7359(8) 0.6210(5) 0.2203(6) 0.100(3) Uani 1 1 d . . .
H37 H 0.7389 0.6775 0.2385 0.120 Uiso 1 1 calc R . .
C38 C 0.8158(7) 0.5523(5) 0.2484(5) 0.090(2) Uani 1 1 d . . .
H38 H 0.8733 0.5624 0.2846 0.108 Uiso 1 1 calc R . .
C39 C 0.8099(5) 0.4674(4) 0.2223(4) 0.0683(16) Uani 1 1 d . . .
H39 H 0.8627 0.4202 0.2425 0.082 Uiso 1 1 calc R . .
C40 C 0.8217(4) 0.3339(4) 0.0441(3) 0.0498(12) Uani 1 1 d . . .
C41 C 0.8713(4) 0.4086(4) -0.0006(4) 0.0603(14) Uani 1 1 d . . .
H41 H 0.8555 0.4652 0.0173 0.072 Uiso 1 1 calc R . .
C42 C 0.9449(5) 0.3997(5) -0.0724(4) 0.0761(18) Uani 1 1 d . . .
H42 H 0.9777 0.4503 -0.1026 0.091 Uiso 1 1 calc R . .
C43 C 0.9688(5) 0.3167(6) -0.0983(4) 0.0795(19) Uani 1 1 d . . .
H43 H 1.0178 0.3108 -0.1464 0.095 Uiso 1 1 calc R . .
C44 C 0.9212(6) 0.2426(5) -0.0540(5) 0.087(2) Uani 1 1 d . . .
H44 H 0.9390 0.1859 -0.0711 0.104 Uiso 1 1 calc R . .
C45 C 0.8460(5) 0.2510(5) 0.0165(4) 0.0731(17) Uani 1 1 d . . .
H45 H 0.8121 0.2003 0.0452 0.088 Uiso 1 1 calc R . .
B2 B 0.7703(6) 0.9763(6) 0.0769(6) 0.117(4) Uani 1 1 d D . .
B1 B 0.0674(12) 0.3627(10) 0.3610(10) 0.097(3) Uani 0.365(10) 1 d PDU A 1
F1 F -0.0199(11) 0.4187(11) 0.3866(11) 0.111(5) Uani 0.365(10) 1 d PDU A 1
F2 F 0.1622(11) 0.4069(11) 0.3437(11) 0.118(6) Uani 0.365(10) 1 d PDU A 1
F3 F 0.0896(17) 0.2889(12) 0.4268(12) 0.228(11) Uani 0.365(10) 1 d PDU A 1
F4 F 0.0379(15) 0.3340(13) 0.2829(10) 0.109(6) Uani 0.365(10) 1 d PDU A 1
F5 F 0.7808(6) 1.0311(5) 0.1456(6) 0.098(3) Uani 0.636(12) 1 d PDU B 1
F6 F 0.8203(10) 1.0221(8) 0.0034(7) 0.187(5) Uani 0.636(12) 1 d PDU B 1
F7 F 0.8244(11) 0.8961(6) 0.1086(7) 0.161(5) Uani 0.636(12) 1 d PDU B 1
F8 F 0.6627(7) 0.9737(8) 0.0664(8) 0.169(5) Uani 0.636(12) 1 d PDU B 1
B1' B 0.0736(9) 0.3819(7) 0.3443(7) 0.097(3) Uani 0.635(10) 1 d PDU A 2
F1' F 0.0124(14) 0.4021(11) 0.4161(9) 0.227(8) Uani 0.635(10) 1 d PDU A 2
F2' F 0.0724(6) 0.4539(5) 0.2778(5) 0.112(3) Uani 0.635(10) 1 d PDU A 2
F3' F 0.1768(8) 0.3620(7) 0.3781(8) 0.157(5) Uani 0.635(10) 1 d PDU A 2
F4' F 0.0406(11) 0.3067(7) 0.3176(8) 0.141(5) Uani 0.635(10) 1 d PDU A 2
F5' F 0.7400(18) 1.0514(10) 0.1077(15) 0.207(13) Uani 0.364(12) 1 d PDU B 2
F6' F 0.8778(9) 0.9606(15) 0.0537(13) 0.175(9) Uani 0.364(12) 1 d PDU B 2
F7' F 0.7342(15) 0.8976(9) 0.1265(9) 0.125(6) Uani 0.364(12) 1 d PDU B 2
F8' F 0.7186(14) 0.9752(11) -0.0073(9) 0.150(7) Uani 0.364(12) 1 d PDU B 2
C46 C 0.9501(7) 0.9763(8) 0.8305(6) 0.135(4) Uani 1 1 d . . .
H46A H 0.9017 0.9605 0.8824 0.162 Uiso 1 1 calc R . .
H46B H 1.0218 0.9857 0.8531 0.162 Uiso 1 1 calc R . .
C47 C 0.7838(10) 0.8916(7) 0.3364(9) 0.172(5) Uani 1 1 d . . .
H47A H 0.8139 0.8925 0.2755 0.207 Uiso 1 1 calc R . .
H47B H 0.8012 0.9470 0.3573 0.207 Uiso 1 1 calc R . .
Cl1 Cl 0.9647(2) 0.8868(2) 0.7699(2) 0.1478(10) Uani 1 1 d . . .
Cl2 Cl 0.8984(5) 1.0730(3) 0.7691(3) 0.260(3) Uani 1 1 d . . .
Cl3 Cl 0.6419(3) 0.8879(2) 0.3344(3) 0.2086(18) Uani 1 1 d . . .
Cl4 Cl 0.8414(4) 0.8024(3) 0.4042(5) 0.304(3) Uani 1 1 d . . .

loop_
_atom_site_aniso_label
_atom_site_aniso_U_11
_atom_site_aniso_U_22
_atom_site_aniso_U_33
_atom_site_aniso_U_23
_atom_site_aniso_U_13
_atom_site_aniso_U_12
Cu1 0.0648(4) 0.0462(4) 0.0533(4) -0.0181(3) 0.0021(3) -0.0042(3)
Cu2 0.0434(4) 0.0766(5) 0.0551(4) -0.0209(4) -0.0016(3) -0.0053(3)
P1 0.0537(8) 0.0406(7) 0.0425(7) -0.0097(6) -0.0025(6) 0.0002(6)
P2 0.0410(7) 0.0526(8) 0.0460(7) -0.0117(6) 0.0028(5) -0.0029(6)
N1 0.056(3) 0.066(3) 0.059(3) -0.026(2) -0.007(2) -0.010(2)
N2 0.044(2) 0.047(2) 0.043(2) -0.0092(19) 0.0077(18) -0.0051(18)
N3 0.049(2) 0.050(2) 0.045(2) -0.015(2) 0.0068(19) -0.0002(19)
N4 0.046(2) 0.058(3) 0.041(2) -0.008(2) -0.0029(18) -0.003(2)
N5 0.067(3) 0.062(3) 0.064(3) -0.022(2) -0.008(2) -0.007(2)
O1 0.084(3) 0.068(3) 0.082(3) -0.030(2) -0.030(2) 0.009(2)
O2 0.060(3) 0.163(5) 0.106(4) -0.085(4) 0.014(3) -0.020(3)
C1 0.054(3) 0.055(3) 0.043(3) -0.015(2) 0.009(2) -0.014(2)
C2 0.081(4) 0.053(3) 0.054(3) -0.022(3) 0.007(3) -0.022(3)
C3 0.085(4) 0.044(3) 0.055(3) -0.016(3) 0.008(3) -0.005(3)
C4 0.064(3) 0.045(3) 0.041(3) -0.010(2) 0.013(2) -0.004(2)
C5 0.047(3) 0.046(3) 0.039(3) -0.010(2) 0.012(2) -0.005(2)
C6 0.048(3) 0.058(3) 0.045(3) -0.014(3) 0.004(2) 0.000(2)
C7 0.064(3) 0.062(4) 0.056(3) -0.012(3) 0.002(3) 0.015(3)
C8 0.076(4) 0.052(3) 0.055(3) -0.010(3) 0.016(3) 0.008(3)
C9 0.108(5) 0.057(4) 0.084(5) -0.016(3) 0.003(4) 0.024(4)
C10 0.051(3) 0.078(4) 0.053(3) -0.018(3) -0.003(3) -0.005(3)
C11 0.065(4) 0.099(5) 0.073(4) -0.028(4) -0.011(3) 0.002(3)
C12 0.052(3) 0.069(4) 0.054(3) -0.013(3) -0.007(2) 0.008(3)
C13 0.038(3) 0.069(4) 0.042(3) -0.009(3) -0.003(2) -0.006(2)
C14 0.046(3) 0.062(3) 0.042(3) -0.010(2) -0.005(2) -0.004(2)
C15 0.046(3) 0.081(4) 0.062(3) -0.018(3) -0.004(3) -0.001(3)
C16 0.045(3) 0.090(5) 0.073(4) -0.015(4) -0.012(3) -0.009(3)
C17 0.056(3) 0.089(4) 0.065(4) -0.022(3) -0.014(3) -0.017(3)
C18 0.055(3) 0.060(3) 0.043(3) -0.008(3) -0.007(2) -0.006(3)
C19 0.065(4) 0.107(5) 0.055(4) -0.035(4) -0.004(3) 0.004(4)
C20 0.108(6) 0.116(6) 0.091(5) -0.055(5) 0.001(4) 0.010(5)
C21 0.057(3) 0.045(3) 0.040(3) -0.002(2) 0.001(2) -0.006(2)
C22 0.062(4) 0.065(4) 0.054(3) -0.008(3) 0.006(3) -0.005(3)
C23 0.061(4) 0.098(5) 0.081(5) 0.005(4) 0.009(3) -0.019(4)
C24 0.084(5) 0.091(5) 0.098(6) 0.005(5) -0.016(4) -0.042(4)
C25 0.115(6) 0.060(4) 0.091(5) -0.022(4) -0.029(5) -0.021(4)
C26 0.077(4) 0.051(3) 0.068(4) -0.019(3) -0.005(3) -0.005(3)
C27 0.076(4) 0.048(3) 0.048(3) -0.015(3) -0.006(3) 0.005(3)
C28 0.113(6) 0.071(4) 0.057(4) 0.009(3) -0.014(4) -0.008(4)
C29 0.176(9) 0.077(5) 0.086(6) 0.014(4) -0.034(6) -0.023(6)
C30 0.181(10) 0.081(6) 0.075(5) 0.004(5) -0.046(6) 0.021(6)
C31 0.113(6) 0.108(7) 0.085(5) -0.016(5) -0.041(5) 0.026(5)
C32 0.085(5) 0.072(4) 0.069(4) -0.011(3) -0.016(3) 0.010(3)
C33 0.047(3) 0.047(3) 0.060(3) -0.013(3) -0.002(2) 0.004(2)
C34 0.048(3) 0.052(3) 0.050(3) -0.010(2) 0.011(2) -0.005(2)
C35 0.076(4) 0.057(4) 0.067(4) 0.009(3) 0.017(3) 0.002(3)
C36 0.115(6) 0.046(4) 0.112(6) 0.012(4) 0.045(5) 0.006(4)
C37 0.131(7) 0.052(4) 0.120(7) -0.025(5) 0.067(6) -0.026(5)
C38 0.109(6) 0.083(5) 0.088(5) -0.037(4) 0.024(4) -0.040(5)
C39 0.070(4) 0.068(4) 0.073(4) -0.024(3) 0.003(3) -0.014(3)
C40 0.041(3) 0.064(3) 0.047(3) -0.014(3) 0.001(2) -0.008(2)
C41 0.056(3) 0.068(4) 0.056(3) -0.008(3) 0.008(3) -0.005(3)
C42 0.061(4) 0.097(5) 0.065(4) 0.003(4) 0.016(3) -0.014(3)
C43 0.058(4) 0.118(6) 0.067(4) -0.030(4) 0.017(3) -0.012(4)
C44 0.076(4) 0.103(5) 0.094(5) -0.055(5) 0.026(4) -0.017(4)
C45 0.067(4) 0.078(4) 0.082(4) -0.033(4) 0.024(3) -0.022(3)
B2 0.083(7) 0.132(10) 0.149(11) -0.055(9) -0.002(7) -0.015(7)
B1 0.089(5) 0.113(6) 0.096(6) -0.027(5) 0.021(5) -0.029(5)
F1 0.103(8) 0.150(10) 0.079(7) -0.023(7) 0.011(6) 0.000(7)
F2 0.113(9) 0.132(10) 0.119(9) -0.040(8) 0.001(7) -0.039(7)
F3 0.220(14) 0.232(14) 0.219(14) -0.002(9) -0.008(9) -0.010(10)
F4 0.104(8) 0.137(10) 0.099(9) -0.046(8) -0.008(7) -0.020(7)
F5 0.090(5) 0.092(5) 0.125(5) -0.059(4) -0.002(4) -0.007(3)
F6 0.194(9) 0.201(9) 0.161(8) -0.030(7) 0.074(7) -0.019(7)
F7 0.192(9) 0.120(6) 0.180(8) -0.069(6) -0.028(7) 0.029(6)
F8 0.129(7) 0.218(9) 0.174(8) -0.047(7) -0.030(6) -0.054(6)
B1' 0.089(5) 0.113(6) 0.096(6) -0.027(5) 0.021(5) -0.029(5)
F1' 0.278(12) 0.242(11) 0.164(10) -0.056(8) 0.086(8) -0.023(9)
F2' 0.109(5) 0.120(6) 0.103(5) -0.016(4) 0.021(4) 0.001(4)
F3' 0.150(7) 0.138(7) 0.182(8) 0.000(6) -0.102(6) -0.026(6)
F4' 0.167(8) 0.122(7) 0.152(8) -0.040(6) -0.035(6) -0.069(6)
F5' 0.219(16) 0.188(15) 0.215(15) -0.046(10) 0.024(10) -0.007(9)
F6' 0.156(11) 0.205(12) 0.169(12) -0.045(9) 0.004(9) 0.000(9)
F7' 0.138(10) 0.127(9) 0.123(9) -0.041(7) -0.020(7) -0.037(8)
F8' 0.146(10) 0.150(10) 0.158(10) -0.030(8) -0.027(8) -0.019(8)
C46 0.096(6) 0.216(12) 0.098(6) -0.059(7) -0.017(5) 0.025(7)
C47 0.209(13) 0.120(9) 0.187(12) 0.004(8) -0.070(10) -0.043(8)
Cl1 0.132(2) 0.166(3) 0.149(2) -0.054(2) -0.0186(17) 0.0346(18)
Cl2 0.399(7) 0.178(3) 0.210(4) -0.096(3) -0.158(4) 0.116(4)
Cl3 0.181(3) 0.152(3) 0.277(5) 0.050(3) -0.060(3) -0.064(2)
Cl4 0.224(5) 0.183(4) 0.472(9) 0.094(5) -0.143(5) -0.049(3)

loop_
_atom_type_symbol
_atom_type_description
_atom_type_scat_dispersion_real
_atom_type_scat_dispersion_imag
_atom_type_scat_source
C C 0.0033 0.0016 'International Tables Vol C Tables 4.2.6.8 and 6.1.1.4'
H H 0.0000 0.0000 'International Tables Vol C Tables 4.2.6.8 and 6.1.1.4'
B B 0.0013 0.0007 'International Tables Vol C Tables 4.2.6.8 and 6.1.1.4'
N N 0.0061 0.0033 'International Tables Vol C Tables 4.2.6.8 and 6.1.1.4'
O O 0.0106 0.0060 'International Tables Vol C Tables 4.2.6.8 and 6.1.1.4'
F F 0.0171 0.0103 'International Tables Vol C Tables 4.2.6.8 and 6.1.1.4'
P P 0.1023 0.0942 'International Tables Vol C Tables 4.2.6.8 and 6.1.1.4'
Cl Cl 0.1484 0.1585 'International Tables Vol C Tables 4.2.6.8 and 6.1.1.4'
Cu Cu 0.3201 1.2651 'International Tables Vol C Tables 4.2.6.8 and 6.1.1.4'

loop_
_geom_angle_atom_site_label_1
_geom_angle_atom_site_label_2
_geom_angle_atom_site_label_3
_geom_angle
_geom_angle_site_symmetry_1
_geom_angle_site_symmetry_3
_geom_angle_publ_flag
N2 Cu1 O1 86.77(16) . . ?
N2 Cu1 P1 170.63(12) . . ?
O1 Cu1 P1 102.59(12) . . ?
N4 Cu2 O2 91.23(17) . . ?
N4 Cu2 P2 158.58(13) . . ?
O2 Cu2 P2 110.19(13) . . ?
C21 P1 C27 102.8(2) . . ?
C21 P1 C33 105.4(2) . . ?
C27 P1 C33 103.5(2) . . ?
C21 P1 Cu1 120.07(18) . . ?
C27 P1 Cu1 110.72(17) . . ?
C33 P1 Cu1 112.76(17) . . ?
C34 P2 C40 105.7(2) . . ?
C34 P2 C33 105.1(2) . . ?
C40 P2 C33 103.9(2) . . ?
C34 P2 Cu2 119.10(17) . . ?
C40 P2 Cu2 110.75(16) . . ?
C33 P2 Cu2 110.98(17) . . ?
C10 N1 C1 130.9(5) . . ?
C10 N1 H1 114.6 . . ?
C1 N1 H1 114.6 . . ?
C1 N2 C5 117.9(4) . . ?
C1 N2 Cu1 128.1(4) . . ?
C5 N2 Cu1 113.8(3) . . ?
C6 N3 C5 117.1(4) . . ?
C18 N4 C14 117.5(4) . . ?
C18 N4 Cu2 122.8(4) . . ?
C14 N4 Cu2 119.7(3) . . ?
C19 N5 C18 131.9(5) . . ?
C19 N5 H5 114.1 . . ?
C18 N5 H5 114.1 . . ?
C10 O1 Cu1 127.1(4) . . ?
C19 O2 Cu2 121.8(4) . . ?
N2 C1 N1 121.4(5) . . ?
N2 C1 C2 122.2(5) . . ?
N1 C1 C2 116.4(5) . . ?
C3 C2 C1 120.7(5) . . ?
C3 C2 H2 119.6 . . ?
C1 C2 H2 119.6 . . ?
C2 C3 C4 119.5(5) . . ?
C2 C3 H3 120.3 . . ?
C4 C3 H3 120.3 . . ?
C5 C4 C8 118.1(5) . . ?
C5 C4 C3 117.2(5) . . ?
C8 C4 C3 124.7(5) . . ?
N3 C5 N2 113.9(4) . . ?
N3 C5 C4 123.6(5) . . ?
N2 C5 C4 122.5(5) . . ?
N3 C6 C7 122.8(5) . . ?
N3 C6 C12 116.7(5) . . ?
C7 C6 C12 120.4(5) . . ?
C8 C7 C6 120.8(5) . . ?
C8 C7 H7 119.6 . . ?
C6 C7 H7 119.6 . . ?
C7 C8 C4 117.5(5) . . ?
C7 C8 C9 121.4(6) . . ?
C4 C8 C9 121.1(6) . . ?
C8 C9 H9A 109.5 . . ?
C8 C9 H9B 109.5 . . ?
H9A C9 H9B 109.5 . . ?
C8 C9 H9C 109.5 . . ?
H9A C9 H9C 109.5 . . ?
H9B C9 H9C 109.5 . . ?
O1 C10 N1 122.3(5) . . ?
O1 C10 C11 122.1(6) . . ?
N1 C10 C11 115.6(5) . . ?
C10 C11 H11A 109.5 . . ?
C10 C11 H11B 109.5 . . ?
H11A C11 H11B 109.5 . . ?
C10 C11 H11C 109.5 . . ?
H11A C11 H11C 109.5 . . ?
H11B C11 H11C 109.5 . . ?
C13 C12 C6 123.5(5) . . ?
C13 C12 H12 118.2 . . ?
C6 C12 H12 118.2 . . ?
C12 C13 C14 125.8(5) . . ?
C12 C13 H13 117.1 . . ?
C14 C13 H13 117.1 . . ?
N4 C14 C15 122.1(5) . . ?
N4 C14 C13 116.7(4) . . ?
C15 C14 C13 121.0(5) . . ?
C16 C15 C14 119.1(5) . . ?
C16 C15 H15 120.5 . . ?
C14 C15 H15 120.5 . . ?
C17 C16 C15 119.4(5) . . ?
C17 C16 H16 120.3 . . ?
C15 C16 H16 120.3 . . ?
C16 C17 C18 119.6(6) . . ?
C16 C17 H17 120.2 . . ?
C18 C17 H17 120.2 . . ?
N4 C18 C17 122.3(5) . . ?
N4 C18 N5 120.2(5) . . ?
C17 C18 N5 117.5(5) . . ?
O2 C19 N5 123.4(6) . . ?
O2 C19 C20 120.8(6) . . ?
N5 C19 C20 115.7(6) . . ?
C19 C20 H20A 109.5 . . ?
C19 C20 H20B 109.5 . . ?
H20A C20 H20B 109.5 . . ?
C19 C20 H20C 109.5 . . ?
H20A C20 H20C 109.5 . . ?
H20B C20 H20C 109.5 . . ?
C22 C21 C26 119.3(5) . . ?
C22 C21 P1 118.4(4) . . ?
C26 C21 P1 122.1(4) . . ?
C23 C22 C21 120.6(6) . . ?
C23 C22 H22 119.7 . . ?
C21 C22 H22 119.7 . . ?
C24 C23 C22 120.9(7) . . ?
C24 C23 H23 119.6 . . ?
C22 C23 H23 119.6 . . ?
C23 C24 C25 119.2(6) . . ?
C23 C24 H24 120.4 . . ?
C25 C24 H24 120.4 . . ?
C26 C25 C24 121.4(7) . . ?
C26 C25 H25 119.3 . . ?
C24 C25 H25 119.3 . . ?
C25 C26 C21 118.7(6) . . ?
C25 C26 H26 120.7 . . ?
C21 C26 H26 120.7 . . ?
C32 C27 C28 119.0(6) . . ?
C32 C27 P1 120.1(5) . . ?
C28 C27 P1 120.6(5) . . ?
C27 C28 C29 121.1(8) . . ?
C27 C28 H28 119.5 . . ?
C29 C28 H28 119.5 . . ?
C30 C29 C28 119.3(8) . . ?
C30 C29 H29 120.3 . . ?
C28 C29 H29 120.3 . . ?
C29 C30 C31 121.3(8) . . ?
C29 C30 H30 119.3 . . ?
C31 C30 H30 119.3 . . ?
C30 C31 C32 119.4(8) . . ?
C30 C31 H31 120.3 . . ?
C32 C31 H31 120.3 . . ?
C27 C32 C31 119.8(7) . . ?
C27 C32 H32 120.1 . . ?
C31 C32 H32 120.1 . . ?
P2 C33 P1 112.2(3) . . ?
P2 C33 H33A 109.2 . . ?
P1 C33 H33A 109.2 . . ?
P2 C33 H33B 109.2 . . ?
P1 C33 H33B 109.2 . . ?
H33A C33 H33B 107.9 . . ?
C39 C34 C35 118.4(6) . . ?
C39 C34 P2 122.7(4) . . ?
C35 C34 P2 118.9(5) . . ?
C34 C35 C36 120.3(7) . . ?
C34 C35 H35 119.8 . . ?
C36 C35 H35 119.8 . . ?
C37 C36 C35 120.5(7) . . ?
C37 C36 H36 119.7 . . ?
C35 C36 H36 119.7 . . ?
C36 C37 C38 120.7(7) . . ?
C36 C37 H37 119.6 . . ?
C38 C37 H37 119.6 . . ?
C37 C38 C39 119.5(7) . . ?
C37 C38 H38 120.3 . . ?
C39 C38 H38 120.3 . . ?
C34 C39 C38 120.6(6) . . ?
C34 C39 H39 119.7 . . ?
C38 C39 H39 119.7 . . ?
C45 C40 C41 118.9(5) . . ?
C45 C40 P2 118.7(4) . . ?
C41 C40 P2 122.1(4) . . ?
C40 C41 C42 120.3(6) . . ?
C40 C41 H41 119.9 . . ?
C42 C41 H41 119.9 . . ?
C43 C42 C41 120.0(6) . . ?
C43 C42 H42 120.0 . . ?
C41 C42 H42 120.0 . . ?
C44 C43 C42 120.1(6) . . ?
C44 C43 H43 120.0 . . ?
C42 C43 H43 120.0 . . ?
C43 C44 C45 120.5(6) . . ?
C43 C44 H44 119.8 . . ?
C45 C44 H44 119.8 . . ?
C40 C45 C44 120.3(6) . . ?
C40 C45 H45 119.9 . . ?
C44 C45 H45 119.9 . . ?
F5' B2 F8 83.3(11) . . ?
F5' B2 F7 136.8(12) . . ?
F8 B2 F7 115.0(8) . . ?
F5' B2 F6' 118.4(11) . . ?
F8 B2 F6' 153.6(10) . . ?
F7 B2 F6' 60.6(8) . . ?
F5' B2 F6 91.8(11) . . ?
F8 B2 F6 112.8(8) . . ?
F7 B2 F6 113.2(8) . . ?
F6' B2 F6 55.7(9) . . ?
F5' B2 F7' 115.9(10) . . ?
F8 B2 F7' 69.8(8) . . ?
F7 B2 F7' 48.5(7) . . ?
F6' B2 F7' 108.8(9) . . ?
F6 B2 F7' 152.0(9) . . ?
F5' B2 F8' 110.4(10) . . ?
F8 B2 F8' 55.2(7) . . ?
F7 B2 F8' 112.1(9) . . ?
F6' B2 F8' 100.7(9) . . ?
F6 B2 F8' 64.9(8) . . ?
F7' B2 F8' 99.9(8) . . ?
F5' B2 F5 32.4(10) . . ?
F8 B2 F5 105.7(7) . . ?
F7 B2 F5 105.0(7) . . ?
F6' B2 F5 100.4(9) . . ?
F6 B2 F5 103.9(7) . . ?
F7' B2 F5 101.9(8) . . ?
F8' B2 F5 142.7(9) . . ?
F3 B1 F2 108.1(11) . . ?
F3 B1 F4 109.5(11) . . ?
F2 B1 F4 108.4(10) . . ?
F3 B1 F1 111.1(11) . . ?
F2 B1 F1 112.3(11) . . ?
F4 B1 F1 107.4(10) . . ?
F2' B1' F4' 113.5(9) . . ?
F2' B1' F1' 110.7(9) . . ?
F4' B1' F1' 110.2(10) . . ?
F2' B1' F3' 110.2(9) . . ?
F4' B1' F3' 108.1(9) . . ?
F1' B1' F3' 103.7(10) . . ?
Cl2 C46 Cl1 113.0(5) . . ?
Cl2 C46 H46A 109.0 . . ?
Cl1 C46 H46A 109.0 . . ?
Cl2 C46 H46B 109.0 . . ?
Cl1 C46 H46B 109.0 . . ?
H46A C46 H46B 107.8 . . ?
Cl4 C47 Cl3 111.0(7) . . ?
Cl4 C47 H47A 109.4 . . ?
Cl3 C47 H47A 109.4 . . ?
Cl4 C47 H47B 109.4 . . ?
Cl3 C47 H47B 109.4 . . ?
H47A C47 H47B 108.0 . . ?

loop_
_geom_bond_atom_site_label_1
_geom_bond_atom_site_label_2
_geom_bond_distance
_geom_bond_site_symmetry_2
_geom_bond_publ_flag
Cu1 N2 1.986(4) . ?
Cu1 O1 2.134(4) . ?
Cu1 P1 2.1685(14) . ?
Cu2 N4 1.980(4) . ?
Cu2 O2 2.054(5) . ?
Cu2 P2 2.1639(14) . ?
P1 C21 1.815(5) . ?
P1 C27 1.829(6) . ?
P1 C33 1.837(5) . ?
P2 C34 1.808(5) . ?
P2 C40 1.826(5) . ?
P2 C33 1.826(5) . ?
N1 C10 1.365(7) . ?
N1 C1 1.381(7) . ?
N1 H1 0.8600 . ?
N2 C1 1.329(6) . ?
N2 C5 1.381(6) . ?
N3 C6 1.332(6) . ?
N3 C5 1.345(6) . ?
N4 C18 1.351(6) . ?
N4 C14 1.360(6) . ?
N5 C19 1.340(7) . ?
N5 C18 1.397(7) . ?
N5 H5 0.8600 . ?
O1 C10 1.213(6) . ?
O2 C19 1.219(8) . ?
C1 C2 1.407(7) . ?
C2 C3 1.341(8) . ?
C2 H2 0.9300 . ?
C3 C4 1.420(7) . ?
C3 H3 0.9300 . ?
C4 C5 1.410(7) . ?
C4 C8 1.416(8) . ?
C6 C7 1.407(7) . ?
C6 C12 1.467(7) . ?
C7 C8 1.360(8) . ?
C7 H7 0.9300 . ?
C8 C9 1.525(8) . ?
C9 H9A 0.9600 . ?
C9 H9B 0.9600 . ?
C9 H9C 0.9600 . ?
C10 C11 1.492(8) . ?
C11 H11A 0.9600 . ?
C11 H11B 0.9600 . ?
C11 H11C 0.9600 . ?
C12 C13 1.316(7) . ?
C12 H12 0.9300 . ?
C13 C14 1.462(7) . ?
C13 H13 0.9300 . ?
C14 C15 1.384(7) . ?
C15 C16 1.382(8) . ?
C15 H15 0.9300 . ?
C16 C17 1.352(8) . ?
C16 H16 0.9300 . ?
C17 C18 1.387(7) . ?
C17 H17 0.9300 . ?
C19 C20 1.494(9) . ?
C20 H20A 0.9600 . ?
C20 H20B 0.9600 . ?
C20 H20C 0.9600 . ?
C21 C22 1.387(7) . ?
C21 C26 1.389(7) . ?
C22 C23 1.373(8) . ?
C22 H22 0.9300 . ?
C23 C24 1.344(10) . ?
C23 H23 0.9300 . ?
C24 C25 1.393(10) . ?
C24 H24 0.9300 . ?
C25 C26 1.378(9) . ?
C25 H25 0.9300 . ?
C26 H26 0.9300 . ?
C27 C32 1.373(8) . ?
C27 C28 1.381(8) . ?
C28 C29 1.382(10) . ?
C28 H28 0.9300 . ?
C29 C30 1.353(12) . ?
C29 H29 0.9300 . ?
C30 C31 1.367(12) . ?
C30 H30 0.9300 . ?
C31 C32 1.403(10) . ?
C31 H31 0.9300 . ?
C32 H32 0.9300 . ?
C33 H33A 0.9700 . ?
C33 H33B 0.9700 . ?
C34 C39 1.382(8) . ?
C34 C35 1.388(7) . ?
C35 C36 1.391(10) . ?
C35 H35 0.9300 . ?
C36 C37 1.341(11) . ?
C36 H36 0.9300 . ?
C37 C38 1.376(11) . ?
C37 H37 0.9300 . ?
C38 C39 1.392(8) . ?
C38 H38 0.9300 . ?
C39 H39 0.9300 . ?
C40 C45 1.371(8) . ?
C40 C41 1.381(7) . ?
C41 C42 1.392(8) . ?
C41 H41 0.9300 . ?
C42 C43 1.363(9) . ?
C42 H42 0.9300 . ?
C43 C44 1.358(9) . ?
C43 H43 0.9300 . ?
C44 C45 1.389(8) . ?
C44 H44 0.9300 . ?
C45 H45 0.9300 . ?
B2 F5' 1.300(10) . ?
B2 F8 1.324(8) . ?
B2 F7 1.341(8) . ?
B2 F6' 1.352(9) . ?
B2 F6 1.354(8) . ?
B2 F7' 1.382(9) . ?
B2 F8' 1.424(9) . ?
B2 F5 1.424(8) . ?
B1 F3 1.368(10) . ?
B1 F2 1.371(10) . ?
B1 F4 1.371(10) . ?
B1 F1 1.380(10) . ?
B1' F2' 1.342(9) . ?
B1' F4' 1.344(9) . ?
B1' F1' 1.347(9) . ?
B1' F3' 1.355(9) . ?
C46 Cl2 1.667(10) . ?
C46 Cl1 1.724(10) . ?
C46 H46A 0.9700 . ?
C46 H46B 0.9700 . ?
C47 Cl4 1.656(11) . ?
C47 Cl3 1.728(12) . ?
C47 H47A 0.9700 . ?
C47 H47B 0.9700 . ?

loop_
_geom_torsion_atom_site_label_1
_geom_torsion_atom_site_label_2
_geom_torsion_atom_site_label_3
_geom_torsion_atom_site_label_4
_geom_torsion
_geom_torsion_site_symmetry_1
_geom_torsion_site_symmetry_2
_geom_torsion_site_symmetry_3
_geom_torsion_site_symmetry_4
_geom_torsion_publ_flag
N2 Cu1 P1 C21 -43.0(7) . . . . ?
O1 Cu1 P1 C21 138.7(2) . . . . ?
N2 Cu1 P1 C27 -162.5(7) . . . . ?
O1 Cu1 P1 C27 19.2(2) . . . . ?
N2 Cu1 P1 C33 82.1(7) . . . . ?
O1 Cu1 P1 C33 -96.2(2) . . . . ?
N4 Cu2 P2 C34 -40.8(4) . . . . ?
O2 Cu2 P2 C34 138.9(3) . . . . ?
N4 Cu2 P2 C40 -163.7(4) . . . . ?
O2 Cu2 P2 C40 16.1(3) . . . . ?
N4 Cu2 P2 C33 81.4(4) . . . . ?
O2 Cu2 P2 C33 -98.8(3) . . . . ?
O1 Cu1 N2 C1 12.9(4) . . . . ?
P1 Cu1 N2 C1 -165.4(5) . . . . ?
O1 Cu1 N2 C5 -171.5(3) . . . . ?
P1 Cu1 N2 C5 10.1(9) . . . . ?
O2 Cu2 N4 C18 18.3(4) . . . . ?
P2 Cu2 N4 C18 -161.9(3) . . . . ?
O2 Cu2 N4 C14 -161.8(4) . . . . ?
P2 Cu2 N4 C14 18.0(6) . . . . ?
N2 Cu1 O1 C10 -20.1(5) . . . . ?
P1 Cu1 O1 C10 159.6(5) . . . . ?
N4 Cu2 O2 C19 -30.8(6) . . . . ?
P2 Cu2 O2 C19 149.3(5) . . . . ?
C5 N2 C1 N1 -178.7(4) . . . . ?
Cu1 N2 C1 N1 -3.4(7) . . . . ?
C5 N2 C1 C2 0.4(7) . . . . ?
Cu1 N2 C1 C2 175.8(4) . . . . ?
C10 N1 C1 N2 -8.9(8) . . . . ?
C10 N1 C1 C2 171.9(5) . . . . ?
N2 C1 C2 C3 0.8(8) . . . . ?
N1 C1 C2 C3 -180.0(5) . . . . ?
C1 C2 C3 C4 -2.3(8) . . . . ?
C2 C3 C4 C5 2.4(7) . . . . ?
C2 C3 C4 C8 -178.0(5) . . . . ?
C6 N3 C5 N2 -177.0(4) . . . . ?
C6 N3 C5 C4 3.2(7) . . . . ?
C1 N2 C5 N3 179.9(4) . . . . ?
Cu1 N2 C5 N3 3.9(5) . . . . ?
C1 N2 C5 C4 -0.2(6) . . . . ?
Cu1 N2 C5 C4 -176.2(3) . . . . ?
C8 C4 C5 N3 -1.0(7) . . . . ?
C3 C4 C5 N3 178.6(4) . . . . ?
C8 C4 C5 N2 179.1(4) . . . . ?
C3 C4 C5 N2 -1.2(7) . . . . ?
C5 N3 C6 C7 -2.6(7) . . . . ?
C5 N3 C6 C12 179.4(4) . . . . ?
N3 C6 C7 C8 -0.2(8) . . . . ?
C12 C6 C7 C8 177.8(5) . . . . ?
C6 C7 C8 C4 2.4(8) . . . . ?
C6 C7 C8 C9 -176.7(5) . . . . ?
C5 C4 C8 C7 -1.8(7) . . . . ?
C3 C4 C8 C7 178.6(5) . . . . ?
C5 C4 C8 C9 177.3(5) . . . . ?
C3 C4 C8 C9 -2.3(8) . . . . ?
Cu1 O1 C10 N1 16.4(8) . . . . ?
Cu1 O1 C10 C11 -165.5(4) . . . . ?
C1 N1 C10 O1 1.4(9) . . . . ?
C1 N1 C10 C11 -176.8(5) . . . . ?
N3 C6 C12 C13 -16.8(8) . . . . ?
C7 C6 C12 C13 165.1(5) . . . . ?
C6 C12 C13 C14 173.5(5) . . . . ?
C18 N4 C14 C15 1.4(7) . . . . ?
Cu2 N4 C14 C15 -178.6(4) . . . . ?
C18 N4 C14 C13 176.4(4) . . . . ?
Cu2 N4 C14 C13 -3.6(6) . . . . ?
C12 C13 C14 N4 157.9(5) . . . . ?
C12 C13 C14 C15 -27.1(8) . . . . ?
N4 C14 C15 C16 -0.5(8) . . . . ?
C13 C14 C15 C16 -175.3(5) . . . . ?
C14 C15 C16 C17 -0.5(9) . . . . ?
C15 C16 C17 C18 0.5(9) . . . . ?
C14 N4 C18 C17 -1.3(7) . . . . ?
Cu2 N4 C18 C17 178.6(4) . . . . ?
C14 N4 C18 N5 179.3(4) . . . . ?
Cu2 N4 C18 N5 -0.8(7) . . . . ?
C16 C17 C18 N4 0.4(9) . . . . ?
C16 C17 C18 N5 179.8(5) . . . . ?
C19 N5 C18 N4 -18.4(9) . . . . ?
C19 N5 C18 C17 162.2(6) . . . . ?
Cu2 O2 C19 N5 24.3(10) . . . . ?
Cu2 O2 C19 C20 -159.3(5) . . . . ?
C18 N5 C19 O2 4.8(11) . . . . ?
C18 N5 C19 C20 -171.8(6) . . . . ?
C27 P1 C21 C22 105.1(4) . . . . ?
C33 P1 C21 C22 -146.8(4) . . . . ?
Cu1 P1 C21 C22 -18.3(5) . . . . ?
C27 P1 C21 C26 -69.1(5) . . . . ?
C33 P1 C21 C26 38.9(5) . . . . ?
Cu1 P1 C21 C26 167.5(4) . . . . ?
C26 C21 C22 C23 1.0(8) . . . . ?
P1 C21 C22 C23 -173.4(5) . . . . ?
C21 C22 C23 C24 -1.3(10) . . . . ?
C22 C23 C24 C25 0.8(11) . . . . ?
C23 C24 C25 C26 -0.1(11) . . . . ?
C24 C25 C26 C21 -0.2(10) . . . . ?
C22 C21 C26 C25 -0.3(8) . . . . ?
P1 C21 C26 C25 173.9(5) . . . . ?
C21 P1 C27 C32 162.0(5) . . . . ?
C33 P1 C27 C32 52.5(5) . . . . ?
Cu1 P1 C27 C32 -68.6(5) . . . . ?
C21 P1 C27 C28 -24.7(5) . . . . ?
C33 P1 C27 C28 -134.2(5) . . . . ?
Cu1 P1 C27 C28 104.8(5) . . . . ?
C32 C27 C28 C29 -1.8(10) . . . . ?
P1 C27 C28 C29 -175.3(6) . . . . ?
C27 C28 C29 C30 1.2(12) . . . . ?
C28 C29 C30 C31 -0.9(14) . . . . ?
C29 C30 C31 C32 1.2(13) . . . . ?
C28 C27 C32 C31 2.1(9) . . . . ?
P1 C27 C32 C31 175.6(5) . . . . ?
C30 C31 C32 C27 -1.8(11) . . . . ?
C34 P2 C33 P1 70.6(3) . . . . ?
C40 P2 C33 P1 -178.5(3) . . . . ?
Cu2 P2 C33 P1 -59.4(3) . . . . ?
C21 P1 C33 P2 69.4(3) . . . . ?
C27 P1 C33 P2 177.0(3) . . . . ?
Cu1 P1 C33 P2 -63.4(3) . . . . ?
C40 P2 C34 C39 -75.2(5) . . . . ?
C33 P2 C34 C39 34.4(5) . . . . ?
Cu2 P2 C34 C39 159.5(4) . . . . ?
C40 P2 C34 C35 106.5(4) . . . . ?
C33 P2 C34 C35 -143.9(4) . . . . ?
Cu2 P2 C34 C35 -18.8(5) . . . . ?
C39 C34 C35 C36 0.2(8) . . . . ?
P2 C34 C35 C36 178.6(4) . . . . ?
C34 C35 C36 C37 0.6(10) . . . . ?
C35 C36 C37 C38 -0.2(11) . . . . ?
C36 C37 C38 C39 -1.0(11) . . . . ?
C35 C34 C39 C38 -1.4(8) . . . . ?
P2 C34 C39 C38 -179.7(5) . . . . ?
C37 C38 C39 C34 1.8(10) . . . . ?
C34 P2 C40 C45 167.8(5) . . . . ?
C33 P2 C40 C45 57.4(5) . . . . ?
Cu2 P2 C40 C45 -61.9(5) . . . . ?
C34 P2 C40 C41 -18.7(5) . . . . ?
C33 P2 C40 C41 -129.2(5) . . . . ?
Cu2 P2 C40 C41 111.6(4) . . . . ?
C45 C40 C41 C42 -0.1(8) . . . . ?
P2 C40 C41 C42 -173.5(4) . . . . ?
C40 C41 C42 C43 -0.5(9) . . . . ?
C41 C42 C43 C44 -0.2(10) . . . . ?
C42 C43 C44 C45 1.5(11) . . . . ?
C41 C40 C45 C44 1.3(9) . . . . ?
P2 C40 C45 C44 175.0(5) . . . . ?
C43 C44 C45 C40 -2.0(11) . . . . ?
